data_2002542
loop_
_publ_author_name
'Tams, G'
'Mueller-Buschbaum, Hk'

_publ_section_title
;
Synthese und Kristallstruktur eines gemischtvalenten Natrium-Oxycuprats
(I, II): Na Cu2 O2
;
_journal_name_full 'Journal of Alloys Compd.'
_journal_page_first 241
_journal_page_last 243
_journal_paper_doi 10.1016/0925-8388(92)90714-K
_journal_volume 189
_journal_year 1992
_chemical_formula_structural 'Na Cu2 O2'
_chemical_formula_sum 'Cu2 Na O2'
_chemical_name_systematic 'Sodium copper(I) copper oxide'
_space_group_IT_number 62
_symmetry_cell_setting orthorhombic
_symmetry_Int_Tables_number 62
_symmetry_space_group_name_Hall '-P 2ac 2n'
_symmetry_space_group_name_H-M 'P n m a'
_cell_angle_alpha 90
_cell_angle_beta 90
_cell_angle_gamma 90
_cell_formula_units_Z 4
_cell_length_a 6.1826(22)
_cell_length_b 2.9351(10)
_cell_length_c 13.2085(35)
_cell_volume 239.7
_refine_ls_R_factor_all 0.08
_cod_database_code 2002542

loop_
_symmetry_equiv_pos_as_xyz
x,y,z
1/2+x,1/2-y,1/2-z
-x,1/2+y,-z
1/2-x,-y,1/2+z
-x,-y,-z
1/2-x,1/2+y,1/2+z
x,1/2-y,z
1/2+x,y,1/2-z

loop_
_atom_site_label
_atom_site_type_symbol
_atom_site_symmetry_multiplicity
_atom_site_Wyckoff_symbol
_atom_site_fract_x
_atom_site_fract_y
_atom_site_fract_z
_atom_site_occupancy
_atom_site_attached_hydrogens
_atom_site_calc_flag
Cu1 Cu1+ 4 c 0.1302(5) 0.25 0.6055(2) 1. 0 d
Cu2 Cu2+ 4 c 0.6150(5) 0.25 0.2558(2) 1. 0 d
Na1 Na1+ 4 c 0.6435(17) 0.25 0.5764(6) 1. 0 d
O1 O2- 4 c 0.6514(19) 0.25 0.3974(10) 1. 0 d
O2 O2- 4 c 0.0819(20) 0.25 0.3826(11) 1. 0 d

loop_
_atom_type_symbol
_atom_type_oxidation_number
Cu1+ 1.000
Cu2+ 2.000
Na1+ 1.000
O2- -2.000
